data_7217743
loop_
_publ_author_name
'jones, leigh Fon'
'McDonald, Cecelia'
'Brechin, Euan Kenneth'
'Sanz, Sergio'
'Rajaraman, Gopalan'
'Singh, Mukesh Kumar'
'Gaynor, Declan'

_publ_section_title
;
 High Nuclearity Ni(II) Cages from Hydroxamate Ligands
;
_journal_name_full 'RSC Advances'
_journal_paper_doi 10.1039/C4RA06064D
_journal_year 2014
_chemical_absolute_configuration ad
_chemical_formula_sum 'C70 H130 N20 Ni9 O57 S'
_chemical_formula_weight 2724.18
_chemical_name_common Ni9-SO4.29H2O
_chemical_name_systematic 'Ni9-SO4 '
_chemical_properties_physical Hygroscopic
_space_group_IT_number 46
_space_group_name_Hall 'I 2 -2a'
_symmetry_cell_setting orthorhombic
_symmetry_space_group_name_Hall 'I 2 -2a'
_symmetry_space_group_name_H-M 'I m a 2'
_atom_sites_solution_hydrogens geom
_atom_sites_solution_primary direct
_atom_sites_solution_secondary difmap
_audit_creation_method SHELXL-97
_cell_angle_alpha 90.00
_cell_angle_beta 90.00
_cell_angle_gamma 90.00
_cell_formula_units_Z 4
_cell_length_a 29.1847(11)
_cell_length_b 21.2385(7)
_cell_length_c 19.7536(6)
_cell_measurement_reflns_used 6970
_cell_measurement_temperature 214.0(9)
_cell_measurement_theta_max 25.35
_cell_measurement_theta_min 3.3570
_cell_volume 12244.1(7)
_computing_cell_refinement
;
CrysAlisPro, Agilent Technologies,
Version 1.171.36.24 (release 03-12-2012 CrysAlis171 .NET)
(compiled Dec  3 2012,18:21:49)
;
_computing_data_collection
;
CrysAlisPro, Agilent Technologies,
Version 1.171.36.24 (release 03-12-2012 CrysAlis171 .NET)
(compiled Dec  3 2012,18:21:49)
;
_computing_data_reduction
;
CrysAlisPro, Agilent Technologies,
Version 1.171.36.24 (release 03-12-2012 CrysAlis171 .NET)
(compiled Dec  3 2012,18:21:49)
;
_computing_molecular_graphics 'ORTEX (P.McArdle, 1995)'
_computing_publication_material 'SHELXL-97/2 (Sheldrick,1997)'
_computing_structure_refinement 'SHELXL-97/2 (Sheldrick,1997)'
_computing_structure_solution SHELXS97
_diffrn_ambient_temperature 214.0(9)
_diffrn_detector_area_resol_mean 16.1048
_diffrn_measured_fraction_theta_full 0.997
_diffrn_measured_fraction_theta_max 0.997
_diffrn_measurement_details
;
  1 omega  -61.00  -35.00   1.0000   55.0000
omega____ theta____ kappa____ phi______ frames
    -      -16.1403 -178.0000  -60.0000 26
  
  2 omega   -1.00   25.00   1.0000   55.0000
omega____ theta____ kappa____ phi______ frames
    -      -16.1403  -99.0000 -180.0000 26
  
  3 omega   -6.00   91.00   1.0000   55.0000
omega____ theta____ kappa____ phi______ frames
    -       20.5934   77.0000 -150.0000 97
  
  4 omega    2.00   36.00   1.0000   55.0000
omega____ theta____ kappa____ phi______ frames
    -       20.5934   57.0000  -30.0000 34
  
  5 omega  -46.00   36.00   1.0000   55.0000
omega____ theta____ kappa____ phi______ frames
    -       20.5934  -57.0000  -30.0000 82
  
  6 omega  -47.00   37.00   1.0000   55.0000
omega____ theta____ kappa____ phi______ frames
    -       20.5934  -57.0000   90.0000 84
  
  7 omega  -44.00  -18.00   1.0000   55.0000
omega____ theta____ kappa____ phi______ frames
    -       20.5934  -37.0000 -120.0000 26
  
  8 omega   -9.00   36.00   1.0000   55.0000
omega____ theta____ kappa____ phi______ frames
    -       20.5934   77.0000   90.0000 45
  
;
_diffrn_measurement_device_type 'Xcalibur, Sapphire3'
_diffrn_measurement_method '\w scans'
_diffrn_orient_matrix_UB_11 -0.0201068000
_diffrn_orient_matrix_UB_12 0.0092332000
_diffrn_orient_matrix_UB_21 -0.0061592000
_diffrn_orient_matrix_UB_22 0.0198188000
_diffrn_orient_matrix_UB_23 0.0274329000
_diffrn_orient_matrix_UB_31 0.0121789000
_diffrn_orient_matrix_UB_32 0.0252566000
_diffrn_orient_matrix_UB_33 -0.0150987000
_diffrn_radiation_monochromator graphite
_diffrn_radiation_source 'Enhance (Mo) X-ray Source'
_diffrn_radiation_type 'Mo K\a'
_diffrn_radiation_wavelength 0.7107
_diffrn_reflns_av_R_equivalents 0.1403
_diffrn_reflns_limit_h_max 34
_diffrn_reflns_limit_h_min -35
_diffrn_reflns_limit_k_max 25
_diffrn_reflns_limit_k_min -25
_diffrn_reflns_limit_l_max 38
_diffrn_reflns_limit_l_min -23
_diffrn_reflns_number 52181
_diffrn_reflns_theta_full 25.35
_diffrn_reflns_theta_max 25.35
_diffrn_reflns_theta_min 3.02
_exptl_absorpt_coefficient_mu 1.431
_exptl_absorpt_correction_T_max 1.00000
_exptl_absorpt_correction_T_min 0.61718
_exptl_absorpt_correction_type multi-scan
_exptl_absorpt_process_details
;
CrysAlisPro, Agilent Technologies,
Version 1.171.36.24 (release 03-12-2012 CrysAlis171 .NET)
(compiled Dec  3 2012,18:21:49)
Empirical absorption correction using spherical harmonics,
 implemented in SCALE3 ABSPACK scaling algorithm.
;
_exptl_crystal_colour Green
_exptl_crystal_density_diffrn 1.192
_exptl_crystal_density_method 'not measured'
_exptl_crystal_description Parallelepiped
_exptl_crystal_F_000 4480
_exptl_crystal_preparation 'Magnetic properties'
_exptl_crystal_size_max 0.08
_exptl_crystal_size_mid 0.05
_exptl_crystal_size_min 0.05
_platon_squeeze_details
;
Electron density representing the equivalent of 29 water molecules 
per cage were removed during the SQUEEZE process 
;
_refine_diff_density_max 0.994
_refine_diff_density_min -0.621
_refine_diff_density_rms 0.106
_refine_ls_abs_structure_details 'Flack H D (1983), Acta Cryst. A39, 876-881'
_refine_ls_abs_structure_Flack 0.009(18)
_refine_ls_extinction_method none
_refine_ls_goodness_of_fit_ref 0.964
_refine_ls_hydrogen_treatment constr
_refine_ls_matrix_type full
_refine_ls_number_parameters 568
_refine_ls_number_reflns 11376
_refine_ls_number_restraints 1
_refine_ls_restrained_S_all 0.964
_refine_ls_R_factor_all 0.0844
_refine_ls_R_factor_gt 0.0598
_refine_ls_shift/su_max 0.001
_refine_ls_shift/su_mean 0.000
_refine_ls_structure_factor_coef Fsqd
_refine_ls_weighting_details 'calc w=1/[\s^2^(Fo^2^)+(0.0774P)^2^+0.0000P] where P=(Fo^2^+2Fc^2^)/3'
_refine_ls_weighting_scheme calc
_refine_ls_wR_factor_gt 0.1455
_refine_ls_wR_factor_ref 0.1531
_reflns_number_gt 7684
_reflns_number_total 11376
_reflns_threshold_expression >2sigma(I)
_cod_data_source_file c4ra06064d2.cif
_cod_data_source_block ni9(4)sq
_cod_original_sg_symbol_H-M Ima2
_cod_database_code 7217743

loop_
_symmetry_equiv_pos_as_xyz
'x, y, z'
'-x, -y, z'
'-x+1/2, y, z'
'x+1/2, -y, z'
'x+1/2, y+1/2, z+1/2'
'-x+1/2, -y+1/2, z+1/2'
'-x+1, y+1/2, z+1/2'
'x+1, -y+1/2, z+1/2'

loop_
_atom_site_label
_atom_site_type_symbol
_atom_site_fract_x
_atom_site_fract_y
_atom_site_fract_z
_atom_site_U_iso_or_equiv
_atom_site_adp_type
_atom_site_occupancy
_atom_site_symmetry_multiplicity
_atom_site_calc_flag
_atom_site_refinement_flags
Ni1 Ni 0.53669(3) 0.79555(4) 0.91405(5) 0.0334(2) Uani 1 1 d .
Ni2 Ni 0.52531(3) 0.92717(4) 0.99032(5) 0.0283(2) Uani 1 1 d .
Ni3 Ni 0.41657(3) 0.87668(4) 1.05858(5) 0.0309(2) Uani 1 1 d .
Ni4 Ni 0.43994(3) 0.91660(4) 0.92006(5) 0.0304(2) Uani 1 1 d .
Ni5 Ni 0.5000 1.0000 0.82410(7) 0.0361(4) Uani 1 2 d S
S1 S 0.2500 0.8628(2) 1.0260(2) 0.0674(11) Uiso 1 2 d S
O1 O 0.41822(19) 0.7809(2) 1.0421(3) 0.0389(14) Uani 1 1 d .
O2 O 0.47299(16) 0.8681(2) 0.9985(2) 0.0281(11) Uani 1 1 d .
O3 O 0.5101(2) 0.9310(3) 0.7593(3) 0.0488(17) Uani 1 1 d .
O4 O 0.5064(2) 0.9290(2) 0.8894(2) 0.0350(13) Uani 1 1 d .
O5 O 0.57440(18) 0.8609(2) 0.9669(2) 0.0308(12) Uani 1 1 d .
O6 O 0.57128(19) 0.7367(3) 0.9780(3) 0.0433(15) Uani 1 1 d .
O7 O 0.46270(18) 1.0632(2) 1.0881(2) 0.0278(12) Uani 1 1 d .
O8 O 0.44742(18) 0.9875(2) 0.9875(2) 0.0328(12) Uani 1 1 d .
O9 O 0.42071(19) 0.8401(3) 0.8616(2) 0.0350(13) Uani 1 1 d .
O10 O 0.38001(19) 0.8953(2) 0.9654(2) 0.0309(13) Uani 1 1 d .
O11 O 0.35734(19) 0.8750(3) 1.1117(3) 0.0435(15) Uani 1 1 d .
O12 O 0.4285(2) 0.9792(2) 0.8376(3) 0.0429(15) Uani 1 1 d .
H12A H 0.4102 1.0166 0.8504 0.051 Uiso 1 1 calc R
H12B H 0.4147 0.9582 0.7978 0.051 Uiso 1 1 calc R
O13 O 0.2899(3) 0.8255(4) 1.0303(4) 0.085(2) Uiso 1 1 d .
O14 O 0.2500 0.9222(8) 1.0681(10) 0.166(7) Uiso 1 2 d S
O15 O 0.2500 0.9064(9) 0.9636(9) 0.165(7) Uiso 1 2 d S
N1 N 0.4906(2) 0.7280(3) 0.8732(3) 0.049(2) Uani 1 1 d .
H1A H 0.4652 0.7485 0.8567 0.058 Uiso 1 1 calc R
H1B H 0.5046 0.7079 0.8375 0.058 Uiso 1 1 calc R
N2 N 0.4827(2) 0.8032(3) 0.9797(3) 0.0316(16) Uani 1 1 d .
N3 N 0.5859(2) 0.7840(3) 0.8355(3) 0.0346(16) Uani 1 1 d .
H3A H 0.6044 0.8190 0.8330 0.042 Uiso 1 1 calc R
H3B H 0.6041 0.7496 0.8444 0.042 Uiso 1 1 calc R
N4 N 0.5189(2) 0.8716(3) 0.8538(3) 0.0365(17) Uani 1 1 d .
N5 N 0.5808(3) 0.6349(3) 1.0539(4) 0.056(2) Uani 1 1 d .
H5A H 0.5757 0.5953 1.0648 0.067 Uiso 1 1 calc R
H5B H 0.5660 0.6519 1.0197 0.067 Uiso 1 1 calc R
N6 N 0.5973(2) 0.8287(3) 1.0209(3) 0.0339(16) Uani 1 1 d .
H6 H 0.6118 0.8499 1.0526 0.041 Uiso 1 1 calc R
N7 N 0.4526(2) 0.8839(3) 1.1510(3) 0.0336(16) Uani 1 1 d .
H7A H 0.4517 0.8456 1.1727 0.040 Uiso 1 1 calc R
H7B H 0.4828 0.8931 1.1420 0.040 Uiso 1 1 calc R
N8 N 0.4315(2) 0.9692(3) 1.0529(3) 0.0292(14) Uani 1 1 d .
N9 N 0.3850(7) 0.7923(10) 0.7412(7) 0.287(16) Uani 1 1 d .
H9A H 0.3854 0.7867 0.6971 0.344 Uiso 1 1 calc R
H9B H 0.4003 0.8238 0.7594 0.344 Uiso 1 1 calc R
N10 N 0.3607(2) 0.8462(3) 0.9334(3) 0.0363(16) Uani 1 1 d .
H10A H 0.3335 0.8324 0.9458 0.044 Uiso 1 1 calc R
C1 C 0.4759(3) 0.6802(4) 0.9235(5) 0.051(2) Uani 1 1 d .
C2 C 0.4810(4) 0.6186(5) 0.9095(7) 0.067(3) Uani 1 1 d .
H2 H 0.4976 0.6092 0.8694 0.080 Uiso 1 1 calc R
C3 C 0.4674(6) 0.5742(8) 0.9405(10) 0.125(8) Uani 1 1 d .
H3 H 0.4678 0.5330 0.9219 0.150 Uiso 1 1 calc R
C4 C 0.4520(6) 0.5854(6) 1.0019(11) 0.129(8) Uani 1 1 d .
H4 H 0.4460 0.5516 1.0321 0.155 Uiso 1 1 calc R
C5 C 0.4438(3) 0.6528(4) 1.0239(5) 0.057(3) Uani 1 1 d .
H5 H 0.4289 0.6620 1.0655 0.069 Uiso 1 1 calc R
C6 C 0.4576(3) 0.6979(4) 0.9840(5) 0.045(2) Uani 1 1 d .
C7 C 0.4518(3) 0.7657(4) 1.0033(4) 0.040(2) Uani 1 1 d .
C8 C 0.5633(3) 0.7756(4) 0.7752(4) 0.0315(18) Uani 1 1 d .
C9 C 0.5689(3) 0.7213(4) 0.7364(4) 0.0331(19) Uani 1 1 d .
H9 H 0.5900 0.6902 0.7517 0.040 Uiso 1 1 calc R
C10 C 0.5451(3) 0.7104(4) 0.6762(4) 0.040(2) Uani 1 1 d .
H10 H 0.5493 0.6726 0.6513 0.048 Uiso 1 1 calc R
C11 C 0.5153(3) 0.7562(4) 0.6542(4) 0.039(2) Uani 1 1 d .
H11 H 0.4985 0.7496 0.6136 0.046 Uiso 1 1 calc R
C12 C 0.5092(3) 0.8120(4) 0.6901(4) 0.036(2) Uani 1 1 d .
H12 H 0.4896 0.8440 0.6729 0.043 Uiso 1 1 calc R
C13 C 0.5316(3) 0.8203(4) 0.7503(4) 0.0327(18) Uani 1 1 d .
C14 C 0.5199(3) 0.8778(4) 0.7913(3) 0.0318(19) Uani 1 1 d .
C15 C 0.6112(3) 0.6695(4) 1.0897(4) 0.0356(19) Uani 1 1 d .
C16 C 0.6344(3) 0.6445(4) 1.1425(4) 0.051(2) Uani 1 1 d .
H16 H 0.6274 0.6024 1.1549 0.061 Uiso 1 1 calc R
C17 C 0.6676(3) 0.6753(4) 1.1800(4) 0.051(3) Uani 1 1 d .
H17 H 0.6822 0.6561 1.2177 0.061 Uiso 1 1 calc R
C18 C 0.6780(3) 0.7357(4) 1.1593(5) 0.051(2) Uani 1 1 d .
H18 H 0.7017 0.7576 1.1822 0.062 Uiso 1 1 calc R
C19 C 0.6566(3) 0.7646(4) 1.1093(4) 0.0352(19) Uani 1 1 d .
H19 H 0.6651 0.8064 1.0976 0.042 Uiso 1 1 calc R
C20 C 0.6212(3) 0.7341(4) 1.0727(3) 0.0318(18) Uani 1 1 d .
C21 C 0.5961(2) 0.7673(4) 1.0221(3) 0.0263(17) Uani 1 1 d .
C22 C 0.4353(3) 0.9286(4) 1.1930(4) 0.0345(19) Uani 1 1 d .
C23 C 0.4211(4) 0.9169(4) 1.2594(4) 0.053(3) Uani 1 1 d .
H23 H 0.4225 0.8752 1.2765 0.064 Uiso 1 1 calc R
C24 C 0.4059(4) 0.9625(5) 1.2992(4) 0.067(3) Uani 1 1 d .
H24 H 0.3964 0.9521 1.3438 0.080 Uiso 1 1 calc R
C25 C 0.4031(4) 1.0249(4) 1.2786(4) 0.056(3) Uani 1 1 d .
H25 H 0.3924 1.0570 1.3081 0.067 Uiso 1 1 calc R
C26 C 0.4167(3) 1.0379(4) 1.2132(4) 0.046(2) Uani 1 1 d .
H26 H 0.4160 1.0805 1.1985 0.055 Uiso 1 1 calc R
C27 C 0.4309(3) 0.9941(4) 1.1694(3) 0.0316(19) Uani 1 1 d .
C28 C 0.4442(3) 1.0098(3) 1.0994(3) 0.0275(17) Uani 1 1 d .
C29 C 0.3613(4) 0.7531(6) 0.7807(5) 0.070(3) Uani 1 1 d .
C30 C 0.3386(4) 0.7064(5) 0.7549(5) 0.055(3) Uani 1 1 d .
H30 H 0.3361 0.7022 0.7072 0.066 Uiso 1 1 calc R
C31 C 0.3221(7) 0.6714(7) 0.7886(7) 0.122(7) Uani 1 1 d .
H31 H 0.3109 0.6344 0.7672 0.147 Uiso 1 1 calc R
C32 C 0.3155(6) 0.6751(5) 0.8620(8) 0.122(6) Uani 1 1 d .
H32 H 0.2962 0.6470 0.8862 0.146 Uiso 1 1 calc R
C33 C 0.3382(4) 0.7199(4) 0.8909(5) 0.064(3) Uani 1 1 d .
H33 H 0.3388 0.7230 0.9389 0.076 Uiso 1 1 calc R
C34 C 0.3608(3) 0.7618(4) 0.8532(4) 0.039(2) Uani 1 1 d .
C35 C 0.3833(3) 0.8184(4) 0.8823(3) 0.0321(19) Uani 1 1 d .

loop_
_atom_site_aniso_label
_atom_site_aniso_U_11
_atom_site_aniso_U_22
_atom_site_aniso_U_33
_atom_site_aniso_U_23
_atom_site_aniso_U_13
_atom_site_aniso_U_12
Ni1 0.0433(6) 0.0248(5) 0.0322(5) -0.0052(5) -0.0143(5) 0.0095(5)
Ni2 0.0409(6) 0.0214(5) 0.0225(5) -0.0008(4) -0.0040(4) 0.0030(4)
Ni3 0.0406(6) 0.0258(5) 0.0262(5) 0.0008(4) -0.0072(5) -0.0046(5)
Ni4 0.0381(6) 0.0289(5) 0.0241(5) -0.0044(5) -0.0072(5) 0.0062(5)
Ni5 0.0571(10) 0.0313(8) 0.0198(7) 0.000 0.000 0.0216(8)
O1 0.043(4) 0.026(3) 0.047(3) 0.014(2) -0.012(3) -0.007(3)
O2 0.037(3) 0.014(2) 0.034(3) -0.007(2) -0.001(2) -0.002(2)
O3 0.087(5) 0.039(4) 0.021(3) -0.005(3) -0.004(3) 0.030(3)
O4 0.059(4) 0.023(3) 0.023(3) -0.009(2) -0.005(3) 0.014(3)
O5 0.045(3) 0.024(3) 0.023(3) 0.002(2) -0.013(2) 0.004(2)
O6 0.052(4) 0.025(3) 0.054(4) 0.000(3) -0.019(3) 0.012(3)
O7 0.044(3) 0.018(3) 0.021(3) -0.001(2) 0.009(2) -0.013(2)
O8 0.051(3) 0.035(3) 0.012(2) -0.003(2) 0.009(2) -0.004(3)
O9 0.039(3) 0.039(3) 0.027(3) -0.008(2) -0.006(2) 0.003(3)
O10 0.059(4) 0.019(3) 0.015(2) -0.012(2) 0.000(2) 0.003(3)
O11 0.044(4) 0.049(4) 0.037(3) 0.016(3) -0.010(3) -0.023(3)
O12 0.073(4) 0.026(3) 0.030(3) -0.010(2) -0.012(3) 0.017(3)
N1 0.037(4) 0.056(5) 0.053(5) -0.036(4) -0.010(3) 0.005(4)
N2 0.039(4) 0.021(3) 0.034(4) -0.003(3) -0.022(3) 0.003(3)
N3 0.042(4) 0.033(4) 0.029(4) 0.000(3) -0.008(3) 0.008(3)
N4 0.034(4) 0.030(4) 0.046(4) -0.011(3) -0.005(3) 0.012(3)
N5 0.084(6) 0.031(4) 0.053(5) 0.009(4) 0.006(4) -0.004(4)
N6 0.046(4) 0.018(4) 0.038(4) -0.002(3) -0.001(3) 0.016(3)
N7 0.044(4) 0.027(4) 0.030(4) 0.004(3) -0.004(3) -0.017(3)
N8 0.045(4) 0.024(3) 0.018(3) -0.006(3) -0.008(3) 0.005(3)
N9 0.30(2) 0.45(3) 0.106(10) -0.171(16) 0.117(14) -0.28(3)
N10 0.026(4) 0.039(4) 0.044(4) -0.001(3) 0.003(3) -0.001(3)
C1 0.038(5) 0.040(5) 0.075(7) 0.001(5) -0.030(5) -0.002(4)
C2 0.080(8) 0.022(5) 0.098(9) -0.008(6) -0.036(7) 0.005(5)
C3 0.144(16) 0.088(13) 0.143(17) -0.049(12) -0.076(13) 0.064(12)
C4 0.153(15) 0.032(7) 0.202(19) 0.063(10) -0.109(15) -0.031(8)
C5 0.065(7) 0.031(5) 0.076(7) 0.000(5) -0.046(5) -0.009(5)
C6 0.054(6) 0.027(5) 0.054(6) -0.005(5) -0.030(5) 0.002(4)
C7 0.057(6) 0.020(4) 0.042(5) -0.008(4) -0.026(4) -0.007(4)
C8 0.028(5) 0.029(4) 0.037(5) -0.011(3) 0.001(3) 0.008(4)
C9 0.047(5) 0.026(4) 0.026(4) -0.003(3) -0.005(3) 0.002(4)
C10 0.055(6) 0.037(5) 0.028(4) -0.013(4) -0.001(4) 0.008(4)
C11 0.056(5) 0.026(4) 0.033(5) 0.003(4) -0.010(4) 0.002(4)
C12 0.048(6) 0.036(5) 0.024(4) -0.004(4) -0.003(4) 0.009(4)
C13 0.035(5) 0.026(4) 0.037(4) -0.004(3) -0.007(4) 0.008(4)
C14 0.033(5) 0.048(5) 0.014(4) -0.001(3) -0.007(3) 0.020(4)
C15 0.043(5) 0.039(5) 0.025(4) -0.002(4) -0.003(4) -0.006(4)
C16 0.073(7) 0.027(5) 0.052(6) 0.019(4) -0.005(5) 0.001(5)
C17 0.077(7) 0.031(5) 0.044(5) 0.014(4) -0.006(5) 0.021(5)
C18 0.041(5) 0.053(7) 0.060(6) 0.007(5) -0.020(5) -0.003(5)
C19 0.041(5) 0.026(4) 0.039(5) 0.007(4) -0.006(4) -0.002(4)
C20 0.035(4) 0.044(5) 0.016(4) -0.007(3) -0.004(3) 0.012(4)
C21 0.024(4) 0.029(4) 0.027(4) 0.000(3) -0.003(3) -0.004(3)
C22 0.047(5) 0.017(4) 0.040(5) 0.002(3) -0.006(4) -0.011(4)
C23 0.086(8) 0.032(5) 0.042(5) 0.025(4) -0.009(5) -0.011(5)
C24 0.116(10) 0.055(7) 0.030(5) 0.001(5) 0.021(5) -0.017(7)
C25 0.089(8) 0.039(6) 0.039(5) 0.005(4) 0.020(5) 0.000(5)
C26 0.057(6) 0.032(5) 0.048(5) -0.003(4) 0.008(4) 0.006(4)
C27 0.054(5) 0.024(4) 0.017(4) 0.005(3) -0.012(3) -0.007(4)
C28 0.042(5) 0.024(4) 0.017(4) -0.001(3) -0.005(3) 0.004(4)
C29 0.065(7) 0.101(9) 0.044(6) -0.031(6) 0.013(5) -0.020(7)
C30 0.070(7) 0.056(7) 0.039(6) -0.012(5) 0.011(5) -0.025(6)
C31 0.21(2) 0.097(12) 0.059(9) -0.024(8) -0.005(10) 0.080(13)
C32 0.208(17) 0.027(7) 0.130(13) 0.014(7) -0.028(12) -0.040(9)
C33 0.121(10) 0.013(5) 0.057(6) 0.001(4) -0.007(6) -0.020(5)
C34 0.037(5) 0.028(5) 0.051(5) -0.023(4) -0.011(4) 0.017(4)
C35 0.022(4) 0.052(5) 0.022(4) -0.011(4) -0.002(3) 0.013(4)

loop_
_atom_type_symbol
_atom_type_description
_atom_type_scat_dispersion_real
_atom_type_scat_dispersion_imag
_atom_type_scat_source
C C 0.0033 0.0016 'International Tables Vol C Tables 4.2.6.8 and 6.1.1.4'
H H 0.0000 0.0000 'International Tables Vol C Tables 4.2.6.8 and 6.1.1.4'
N N 0.0061 0.0033 'International Tables Vol C Tables 4.2.6.8 and 6.1.1.4'
O O 0.0106 0.0060 'International Tables Vol C Tables 4.2.6.8 and 6.1.1.4'
S S 0.1246 0.1234 'International Tables Vol C Tables 4.2.6.8 and 6.1.1.4'
Ni Ni 0.3393 1.1124 'International Tables Vol C Tables 4.2.6.8 and 6.1.1.4'

loop_
_geom_angle_atom_site_label_1
_geom_angle_atom_site_label_2
_geom_angle_atom_site_label_3
_geom_angle
_geom_angle_site_symmetry_1
_geom_angle_site_symmetry_3
O6 Ni1 N2 92.1(2) . .
O6 Ni1 O5 80.5(2) . .
N2 Ni1 O5 92.1(2) . .
O6 Ni1 N4 162.8(3) . .
N2 Ni1 N4 96.2(2) . .
O5 Ni1 N4 84.2(2) . .
O6 Ni1 N1 97.7(3) . .
N2 Ni1 N1 78.9(2) . .
O5 Ni1 N1 170.8(2) . .
N4 Ni1 N1 98.6(3) . .
O6 Ni1 N3 92.7(2) . .
N2 Ni1 N3 172.0(2) . .
O5 Ni1 N3 95.0(2) . .
N4 Ni1 N3 80.8(2) . .
N1 Ni1 N3 94.1(3) . .
O7 Ni2 O8 82.06(19) 2_675 2_675
O7 Ni2 O2 97.0(2) 2_675 .
O8 Ni2 O2 153.0(2) 2_675 .
O7 Ni2 O5 99.6(2) 2_675 .
O8 Ni2 O5 109.8(2) 2_675 .
O2 Ni2 O5 97.0(2) . .
O7 Ni2 O4 171.3(2) 2_675 .
O8 Ni2 O4 93.6(2) 2_675 .
O2 Ni2 O4 83.4(2) . .
O5 Ni2 O4 88.99(19) . .
O7 Ni2 Ni4 129.59(16) 2_675 .
O8 Ni2 Ni4 114.09(15) 2_675 .
O2 Ni2 Ni4 47.11(14) . .
O5 Ni2 Ni4 116.30(14) . .
O4 Ni2 Ni4 45.69(17) . .
N8 Ni3 O11 103.4(2) . .
N8 Ni3 O2 83.1(2) . .
O11 Ni3 O2 172.4(2) . .
N8 Ni3 O1 161.5(2) . .
O11 Ni3 O1 94.9(2) . .
O2 Ni3 O1 78.5(2) . .
N8 Ni3 N7 82.5(2) . .
O11 Ni3 N7 88.7(2) . .
O2 Ni3 N7 96.2(2) . .
O1 Ni3 N7 101.3(2) . .
N8 Ni3 O10 83.2(2) . .
O11 Ni3 O10 91.3(2) . .
O2 Ni3 O10 85.4(2) . .
O1 Ni3 O10 93.31(19) . .
N7 Ni3 O10 165.3(2) . .
N8 Ni3 Ni4 67.52(16) . .
O11 Ni3 Ni4 133.25(15) . .
O2 Ni3 Ni4 45.38(14) . .
O1 Ni3 Ni4 97.61(16) . .
N7 Ni3 Ni4 131.85(18) . .
O10 Ni3 Ni4 43.22(15) . .
O10 Ni4 O8 88.18(19) . .
O10 Ni4 O4 168.9(2) . .
O8 Ni4 O4 89.8(2) . .
O10 Ni4 O9 80.6(2) . .
O8 Ni4 O9 168.8(2) . .
O4 Ni4 O9 101.1(2) . .
O10 Ni4 O2 87.71(19) . .
O8 Ni4 O2 80.21(19) . .
O4 Ni4 O2 81.18(19) . .
O9 Ni4 O2 98.69(19) . .
O10 Ni4 O12 110.1(2) . .
O8 Ni4 O12 93.18(19) . .
O4 Ni4 O12 80.9(2) . .
O9 Ni4 O12 91.2(2) . .
O2 Ni4 O12 160.9(2) . .
O10 Ni4 Ni2 123.87(14) . .
O8 Ni4 Ni2 61.84(15) . .
O4 Ni4 Ni2 46.31(14) . .
O9 Ni4 Ni2 124.63(15) . .
O2 Ni4 Ni2 43.89(13) . .
O12 Ni4 Ni2 117.31(17) . .
O10 Ni4 Ni3 47.28(13) . .
O8 Ni4 Ni3 68.14(14) . .
O4 Ni4 Ni3 122.09(14) . .
O9 Ni4 Ni3 103.27(15) . .
O2 Ni4 Ni3 43.78(14) . .
O12 Ni4 Ni3 148.70(16) . .
Ni2 Ni4 Ni3 76.91(4) . .
O3 Ni5 O3 98.9(3) 2_675 .
O3 Ni5 O4 176.7(3) 2_675 .
O3 Ni5 O4 80.97(19) . .
O3 Ni5 O4 80.97(19) 2_675 2_675
O3 Ni5 O4 176.7(3) . 2_675
O4 Ni5 O4 99.4(3) . 2_675
O3 Ni5 O12 95.1(2) 2_675 .
O3 Ni5 O12 94.2(2) . .
O4 Ni5 O12 81.7(2) . .
O4 Ni5 O12 89.1(2) 2_675 .
O3 Ni5 O12 94.2(2) 2_675 2_675
O3 Ni5 O12 95.1(2) . 2_675
O4 Ni5 O12 89.1(2) . 2_675
O4 Ni5 O12 81.7(2) 2_675 2_675
O12 Ni5 O12 165.8(3) . 2_675
O13 S1 O13 111.3(7) . 3
O13 S1 O14 115.8(5) . .
O13 S1 O14 115.8(5) 3 .
O13 S1 O15 112.6(5) . .
O13 S1 O15 112.6(5) 3 .
O14 S1 O15 86.5(10) . .
C7 O1 Ni3 111.0(5) . .
N2 O2 Ni2 115.3(4) . .
N2 O2 Ni3 113.1(4) . .
Ni2 O2 Ni3 127.8(2) . .
N2 O2 Ni4 111.5(3) . .
Ni2 O2 Ni4 89.01(19) . .
Ni3 O2 Ni4 90.83(19) . .
C14 O3 Ni5 111.0(4) . .
N4 O4 Ni5 110.2(4) . .
N4 O4 Ni4 105.8(4) . .
Ni5 O4 Ni4 101.6(2) . .
N4 O4 Ni2 112.5(4) . .
Ni5 O4 Ni2 131.5(3) . .
Ni4 O4 Ni2 88.0(2) . .
N6 O5 Ni1 107.8(4) . .
N6 O5 Ni2 118.9(4) . .
Ni1 O5 Ni2 101.7(2) . .
C21 O6 Ni1 112.4(5) . .
C28 O7 Ni2 109.7(4) . 2_675
N8 O8 Ni2 110.8(4) . 2_675
N8 O8 Ni4 111.0(4) . .
Ni2 O8 Ni4 138.1(2) 2_675 .
C35 O9 Ni4 110.0(5) . .
N10 O10 Ni4 109.2(4) . .
N10 O10 Ni3 117.8(4) . .
Ni4 O10 Ni3 89.5(2) . .
Ni4 O12 Ni5 94.1(2) . .
Ni4 O12 H12A 112.9 . .
Ni5 O12 H12A 112.9 . .
Ni4 O12 H12B 112.9 . .
Ni5 O12 H12B 112.9 . .
H12A O12 H12B 110.3 . .
C1 N1 Ni1 113.0(5) . .
C1 N1 H1A 109.0 . .
Ni1 N1 H1A 109.0 . .
C1 N1 H1B 109.0 . .
Ni1 N1 H1B 109.0 . .
H1A N1 H1B 107.8 . .
C7 N2 O2 110.7(6) . .
C7 N2 Ni1 136.0(6) . .
O2 N2 Ni1 112.8(4) . .
C8 N3 Ni1 108.9(5) . .
C8 N3 H3A 109.9 . .
Ni1 N3 H3A 109.9 . .
C8 N3 H3B 109.9 . .
Ni1 N3 H3B 109.9 . .
H3A N3 H3B 108.3 . .
C14 N4 O4 113.5(6) . .
C14 N4 Ni1 130.3(5) . .
O4 N4 Ni1 116.1(4) . .
C15 N5 H5A 120.0 . .
C15 N5 H5B 120.0 . .
H5A N5 H5B 120.0 . .
C21 N6 O5 118.5(6) . .
C21 N6 H6 120.7 . .
O5 N6 H6 120.7 . .
C22 N7 Ni3 113.2(5) . .
C22 N7 H7A 108.9 . .
Ni3 N7 H7A 108.9 . .
C22 N7 H7B 108.9 . .
Ni3 N7 H7B 108.9 . .
H7A N7 H7B 107.8 . .
C28 N8 O8 111.3(6) . .
C28 N8 Ni3 131.5(5) . .
O8 N8 Ni3 112.8(4) . .
C29 N9 H9A 120.0 . .
C29 N9 H9B 120.0 . .
H9A N9 H9B 120.0 . .
C35 N10 O10 119.3(6) . .
C35 N10 H10A 120.3 . .
O10 N10 H10A 120.3 . .
C2 C1 C6 119.4(11) . .
C2 C1 N1 119.7(11) . .
C6 C1 N1 120.9(8) . .
C3 C2 C1 128.8(16) . .
C3 C2 H2 115.6 . .
C1 C2 H2 115.6 . .
C2 C3 C4 116.4(16) . .
C2 C3 H3 121.8 . .
C4 C3 H3 121.8 . .
C3 C4 C5 119.2(13) . .
C3 C4 H4 120.4 . .
C5 C4 H4 120.4 . .
C6 C5 C4 118.2(12) . .
C6 C5 H5 120.9 . .
C4 C5 H5 120.9 . .
C5 C6 C1 116.7(9) . .
C5 C6 C7 121.1(10) . .
C1 C6 C7 122.1(9) . .
O1 C7 N2 126.5(7) . .
O1 C7 C6 118.6(8) . .
N2 C7 C6 114.9(8) . .
N3 C8 C9 121.9(7) . .
N3 C8 C13 121.9(7) . .
C9 C8 C13 116.2(7) . .
C8 C9 C10 123.1(8) . .
C8 C9 H9 118.4 . .
C10 C9 H9 118.4 . .
C11 C10 C9 117.8(7) . .
C11 C10 H10 121.1 . .
C9 C10 H10 121.1 . .
C10 C11 C12 121.6(8) . .
C10 C11 H11 119.2 . .
C12 C11 H11 119.2 . .
C13 C12 C11 119.3(7) . .
C13 C12 H12 120.4 . .
C11 C12 H12 120.4 . .
C12 C13 C8 121.9(7) . .
C12 C13 C14 117.6(7) . .
C8 C13 C14 120.5(6) . .
N4 C14 O3 123.9(7) . .
N4 C14 C13 117.1(7) . .
O3 C14 C13 119.0(6) . .
C16 C15 N5 121.3(8) . .
C16 C15 C20 116.8(7) . .
N5 C15 C20 121.8(7) . .
C15 C16 C17 125.3(8) . .
C15 C16 H16 117.3 . .
C17 C16 H16 117.3 . .
C18 C17 C16 115.7(8) . .
C18 C17 H17 122.1 . .
C16 C17 H17 122.1 . .
C19 C18 C17 123.4(9) . .
C19 C18 H18 118.3 . .
C17 C18 H18 118.3 . .
C18 C19 C20 120.8(8) . .
C18 C19 H19 119.6 . .
C20 C19 H19 119.6 . .
C19 C20 C21 120.3(7) . .
C19 C20 C15 117.7(7) . .
C21 C20 C15 122.0(7) . .
N6 C21 O6 120.1(7) . .
N6 C21 C20 119.5(7) . .
O6 C21 C20 120.4(7) . .
N7 C22 C23 124.0(7) . .
N7 C22 C27 120.0(7) . .
C23 C22 C27 116.0(7) . .
C24 C23 C22 121.8(8) . .
C24 C23 H23 119.1 . .
C22 C23 H23 119.1 . .
C23 C24 C25 122.9(8) . .
C23 C24 H24 118.6 . .
C25 C24 H24 118.6 . .
C26 C25 C24 116.7(8) . .
C26 C25 H25 121.6 . .
C24 C25 H25 121.6 . .
C27 C26 C25 123.7(8) . .
C27 C26 H26 118.1 . .
C25 C26 H26 118.1 . .
C26 C27 C22 118.7(7) . .
C26 C27 C28 122.1(7) . .
C22 C27 C28 119.1(7) . .
O7 C28 N8 125.5(6) . .
O7 C28 C27 118.4(6) . .
N8 C28 C27 115.7(7) . .
C30 C29 N9 120.9(10) . .
C30 C29 C34 118.8(10) . .
N9 C29 C34 120.3(10) . .
C31 C30 C29 119.9(13) . .
C31 C30 H30 120.0 . .
C29 C30 H30 120.0 . .
C30 C31 C32 128.1(16) . .
C30 C31 H31 116.0 . .
C32 C31 H31 116.0 . .
C33 C32 C31 114.1(14) . .
C33 C32 H32 122.9 . .
C31 C32 H32 122.9 . .
C32 C33 C34 119.8(10) . .
C32 C33 H33 120.1 . .
C34 C33 H33 120.1 . .
C33 C34 C29 118.3(8) . .
C33 C34 C35 122.8(7) . .
C29 C34 C35 118.8(8) . .
O9 C35 N10 120.7(7) . .
O9 C35 C34 123.8(7) . .
N10 C35 C34 115.5(7) . .

loop_
_geom_bond_atom_site_label_1
_geom_bond_atom_site_label_2
_geom_bond_distance
_geom_bond_site_symmetry_2
Ni1 O6 2.045(5) .
Ni1 N2 2.046(7) .
Ni1 O5 2.057(5) .
Ni1 N4 2.073(7) .
Ni1 N1 2.125(7) .
Ni1 N3 2.130(6) .
Ni2 O7 1.974(5) 2_675
Ni2 O8 1.979(5) 2_675
Ni2 O2 1.984(5) .
Ni2 O5 2.060(5) .
Ni2 O4 2.070(5) .
Ni2 Ni4 2.8609(14) .
Ni3 N8 2.016(6) .
Ni3 O11 2.023(6) .
Ni3 O2 2.038(5) .
Ni3 O1 2.061(5) .
Ni3 N7 2.113(6) .
Ni3 O10 2.163(5) .
Ni3 Ni4 2.9448(14) .
Ni4 O10 2.017(6) .
Ni4 O8 2.023(5) .
Ni4 O4 2.048(6) .
Ni4 O9 2.070(5) .
Ni4 O2 2.096(5) .
Ni4 O12 2.130(5) .
Ni5 O3 1.968(5) 2_675
Ni5 O3 1.968(5) .
Ni5 O4 1.992(5) .
Ni5 O4 1.992(5) 2_675
Ni5 O12 2.150(6) .
Ni5 O12 2.150(6) 2_675
S1 O13 1.411(8) .
S1 O13 1.411(8) 3
S1 O14 1.511(17) .
S1 O15 1.543(17) .
O1 C7 1.286(10) .
O2 N2 1.456(7) .
O3 C14 1.326(9) .
O4 N4 1.453(7) .
O5 N6 1.432(7) .
O6 C21 1.306(9) .
O7 C28 1.277(8) .
O7 Ni2 1.974(5) 2_675
O8 N8 1.427(7) .
O8 Ni2 1.979(5) 2_675
O9 C35 1.255(9) .
O10 N10 1.343(7) .
O12 H12A 0.9900 .
O12 H12B 0.9900 .
N1 C1 1.483(12) .
N1 H1A 0.9200 .
N1 H1B 0.9200 .
N2 C7 1.290(10) .
N3 C8 1.373(9) .
N3 H3A 0.9200 .
N3 H3B 0.9200 .
N4 C14 1.242(9) .
N5 C15 1.354(10) .
N5 H5A 0.8800 .
N5 H5B 0.8800 .
N6 C21 1.305(9) .
N6 H6 0.8800 .
N7 C22 1.358(10) .
N7 H7A 0.9200 .
N7 H7B 0.9200 .
N8 C28 1.312(9) .
N9 C29 1.335(18) .
N9 H9A 0.8800 .
N9 H9B 0.8800 .
N10 C35 1.341(9) .
N10 H10A 0.8800 .
C1 C2 1.346(13) .
C1 C6 1.362(14) .
C2 C3 1.19(2) .
C2 H2 0.9500 .
C3 C4 1.32(2) .
C3 H3 0.9500 .
C4 C5 1.515(18) .
C4 H4 0.9500 .
C5 C6 1.303(13) .
C5 H5 0.9500 .
C6 C7 1.500(11) .
C8 C9 1.393(10) .
C8 C13 1.415(10) .
C9 C10 1.398(10) .
C9 H9 0.9500 .
C10 C11 1.375(11) .
C10 H10 0.9500 .
C11 C12 1.392(11) .
C11 H11 0.9500 .
C12 C13 1.370(10) .
C12 H12 0.9500 .
C13 C14 1.504(11) .
C15 C16 1.351(11) .
C15 C20 1.442(11) .
C16 C17 1.382(13) .
C16 H16 0.9500 .
C17 C18 1.381(12) .
C17 H17 0.9500 .
C18 C19 1.319(11) .
C18 H18 0.9500 .
C19 C20 1.418(10) .
C19 H19 0.9500 .
C20 C21 1.428(10) .
C22 C23 1.398(12) .
C22 C27 1.472(10) .
C23 C24 1.324(13) .
C23 H23 0.9500 .
C24 C25 1.388(13) .
C24 H24 0.9500 .
C25 C26 1.379(11) .
C25 H25 0.9500 .
C26 C27 1.336(11) .
C26 H26 0.9500 .
C27 C28 1.475(10) .
C29 C30 1.296(14) .
C29 C34 1.445(12) .
C30 C31 1.107(18) .
C30 H30 0.9500 .
C31 C32 1.465(17) .
C31 H31 0.9500 .
C32 C33 1.293(15) .
C32 H32 0.9500 .
C33 C34 1.334(12) .
C33 H33 0.9500 .
C34 C35 1.486(11) .

loop_
_platon_squeeze_void_nr
_platon_squeeze_void_average_x
_platon_squeeze_void_average_y
_platon_squeeze_void_average_z
_platon_squeeze_void_volume
_platon_squeeze_void_count_electrons
_platon_squeeze_void_content
1 0.036 0.454 0.022 5034 1143 ' '
